data_4035597
loop_
_publ_author_name
'Chakraborty, Mou'
'Sengupta, Debabrata'
'Saha, Tanushri'
'Goswami, Sreebrata'

_publ_section_title
;
 Ligand Redox-Controlled Tandem Synthesis of Azines from Aromatic Alcohols
 and Hydrazine in Air: One-Pot Synthesis of Phthalazine.
;
_journal_issue 15
_journal_name_full 'The Journal of organic chemistry'
_journal_page_first 7771
_journal_page_last 7778
_journal_paper_doi 10.1021/acs.joc.8b00661
_journal_volume 83
_journal_year 2018
_chemical_formula_moiety 'C18 H17 Cl2 N5 Ni O, O1.5'
_chemical_formula_sum 'C18 H17 Cl2 N5 Ni O2.5'
_chemical_formula_weight 472.95
_space_group_crystal_system monoclinic
_space_group_IT_number 15
_space_group_name_Hall '-C 2yc'
_space_group_name_H-M_alt 'C 1 2/c 1'
_atom_sites_solution_hydrogens mixed
_audit_creation_method SHELXL-2016/6
_cell_angle_alpha 90
_cell_angle_beta 100.78(3)
_cell_angle_gamma 90
_cell_formula_units_Z 8
_cell_length_a 28.39(2)
_cell_length_b 8.148(7)
_cell_length_c 20.029(16)
_cell_measurement_reflns_used 3821
_cell_measurement_temperature 150(2)
_cell_measurement_theta_max 25.0
_cell_measurement_theta_min 1.5
_cell_volume 4551(6)
_computing_structure_refinement 'SHELXL-2016/6 (Sheldrick, 2016)'
_computing_structure_solution 'SHELXT 2014/4 (Sheldrick, 2014)'
_diffrn_ambient_temperature 150(2)
_diffrn_measured_fraction_theta_full 0.951
_diffrn_measured_fraction_theta_max 0.928
_diffrn_measurement_device_type 'CCD area detector'
_diffrn_measurement_method 'phi SCANS'
_diffrn_radiation_type MoK\a
_diffrn_radiation_wavelength 0.71073
_diffrn_reflns_av_R_equivalents 0.2113
_diffrn_reflns_av_unetI/netI 0.2898
_diffrn_reflns_Laue_measured_fraction_full 0.951
_diffrn_reflns_Laue_measured_fraction_max 0.928
_diffrn_reflns_limit_h_max 34
_diffrn_reflns_limit_h_min -33
_diffrn_reflns_limit_k_max 9
_diffrn_reflns_limit_k_min -7
_diffrn_reflns_limit_l_max 24
_diffrn_reflns_limit_l_min -9
_diffrn_reflns_number 10889
_diffrn_reflns_point_group_measured_fraction_full 0.951
_diffrn_reflns_point_group_measured_fraction_max 0.928
_diffrn_reflns_theta_full 25.242
_diffrn_reflns_theta_max 26.050
_diffrn_reflns_theta_min 1.460
_diffrn_source 'fine-focus sealed tube'
_exptl_absorpt_coefficient_mu 1.111
_exptl_absorpt_correction_T_max 0.897
_exptl_absorpt_correction_T_min 0.812
_exptl_absorpt_correction_type empirical
_exptl_absorpt_process_details SADABS
_exptl_crystal_colour brown
_exptl_crystal_density_diffrn 1.381
_exptl_crystal_density_method 'not measured'
_exptl_crystal_description plate
_exptl_crystal_F_000 1936
_exptl_crystal_size_max 0.16
_exptl_crystal_size_mid 0.12
_exptl_crystal_size_min 0.08
_refine_diff_density_max 0.443
_refine_diff_density_min -0.490
_refine_diff_density_rms 0.104
_refine_ls_extinction_method none
_refine_ls_goodness_of_fit_ref 0.996
_refine_ls_hydrogen_treatment mixed
_refine_ls_matrix_type full
_refine_ls_number_parameters 263
_refine_ls_number_reflns 4177
_refine_ls_number_restraints 0
_refine_ls_restrained_S_all 0.996
_refine_ls_R_factor_all 0.2660
_refine_ls_R_factor_gt 0.0857
_refine_ls_shift/su_max 0.001
_refine_ls_shift/su_mean 0.000
_refine_ls_structure_factor_coef Fsqd
_refine_ls_weighting_details 'w=1/[\s^2^(Fo^2^)+(0.0844P)^2^] where P=(Fo^2^+2Fc^2^)/3'
_refine_ls_weighting_scheme calc
_refine_ls_wR_factor_gt 0.1747
_refine_ls_wR_factor_ref 0.2587
_reflns_Friedel_coverage 0.000
_reflns_number_gt 1392
_reflns_number_total 4177
_reflns_threshold_expression 'I > 2\s(I)'
_cod_data_source_file jo8b00661_si_002.cif
_cod_data_source_block 2
_cod_depositor_comments
;
The following automatic conversions were performed:

data item '_exptl_absorpt_correction_type' value 'EMPIRICAL' was
changed to 'empirical' in accordance with the
/home/data/users/saulius/crontab/automatic-downloads/current/ACS/lib/dictionaries/cif_core.dic
dictionary named 'cif_core.dic' version 2.4.2 last updated on
2011-04-26.

Automatic conversion script
Id: cif_fix_values 6909 2019-04-08 15:41:33Z antanas 

2021-10-24
Z value and formula fixed to values more according to usual
chemical conventions.                 miguel
;
_cod_original_formula_sum 'C36 H34 Cl4 N10 Ni2 O5'
_cod_original_formula_weight 945.91
_cod_original_formula_moiety '2(C18 H17 Cl2 N5 Ni O), O2, O'
_cod_original_formula_units_Z 4
_cod_original_cell_volume 4552(6)
_cod_original_sg_symbol_H-M 'C 2/c'
_cod_database_code 4035597
_shelx_shelxl_version_number 2016/6
_shelx_space_group_comment
;
The symmetry employed for this shelxl refinement is uniquely defined
by the following loop, which should always be used as a source of
symmetry information in preference to the above space-group names.
They are only intended as comments.
;

loop_
_space_group_symop_operation_xyz
'x, y, z'
'-x, y, -z+1/2'
'x+1/2, y+1/2, z'
'-x+1/2, y+1/2, -z+1/2'
'-x, -y, -z'
'x, -y, z-1/2'
'-x+1/2, -y+1/2, -z'
'x+1/2, -y+1/2, z-1/2'

loop_
_atom_site_label
_atom_site_type_symbol
_atom_site_fract_x
_atom_site_fract_y
_atom_site_fract_z
_atom_site_U_iso_or_equiv
_atom_site_adp_type
_atom_site_occupancy
_atom_site_site_symmetry_order
_atom_site_calc_flag
_atom_site_refinement_flags_posn
_atom_site_refinement_flags_adp
_atom_site_refinement_flags_occupancy
Ni01 Ni 0.36506(5) 0.68751(18) 0.53123(7) 0.0509(5) Uani 1 1 d . . .
Cl1 Cl 0.29445(10) 0.6007(4) 0.45400(14) 0.0639(10) Uani 1 1 d . . .
Cl2 Cl 0.43223(10) 0.8017(4) 0.60643(15) 0.0665(10) Uani 1 1 d . . .
N1 N 0.3589(3) 0.4829(12) 0.6041(4) 0.052(3) Uani 1 1 d . . .
N2 N 0.3859(4) 0.3584(12) 0.6015(5) 0.057(3) Uani 1 1 d . . .
N3 N 0.4067(3) 0.5069(12) 0.5073(5) 0.052(3) Uani 1 1 d . . .
N5 N 0.3966(4) 0.7720(14) 0.4371(5) 0.060(3) Uani 1 1 d . . .
N4 N 0.4244(4) 0.6642(16) 0.4148(5) 0.064(3) Uani 1 1 d . . .
C7 C 0.4125(4) 0.3686(14) 0.5453(6) 0.048(3) Uani 1 1 d . . .
C1 C 0.3320(4) 0.4759(14) 0.6589(6) 0.057(3) Uani 1 1 d . . .
C10 C 0.4595(4) 0.3912(17) 0.4394(6) 0.062(4) Uani 1 1 d . . .
H10 H 0.474640 0.398116 0.402098 0.074 Uiso 1 1 calc R U .
C11 C 0.4302(4) 0.5210(18) 0.4544(6) 0.053(3) Uani 1 1 d . . .
C6 C 0.2892(4) 0.5584(16) 0.6485(6) 0.062(4) Uani 1 1 d . . .
H6 H 0.279145 0.618442 0.608883 0.074 Uiso 1 1 calc R U .
C8 C 0.4421(4) 0.2401(16) 0.5345(7) 0.066(4) Uani 1 1 d . . .
H8 H 0.446088 0.148100 0.562509 0.079 Uiso 1 1 calc R U .
C12 C 0.3897(5) 0.9170(19) 0.3976(7) 0.067(4) Uani 1 1 d . . .
C2 C 0.3491(4) 0.3878(15) 0.7194(6) 0.069(4) Uani 1 1 d . . .
H2 H 0.378085 0.331686 0.725573 0.082 Uiso 1 1 calc R U .
C9 C 0.4655(5) 0.2550(17) 0.4802(9) 0.075(4) Uani 1 1 d . . .
H9 H 0.485650 0.171126 0.471221 0.090 Uiso 1 1 calc R U .
C5 C 0.2604(5) 0.5504(17) 0.6994(7) 0.079(4) Uani 1 1 d . . .
H5 H 0.230552 0.601309 0.692425 0.095 Uiso 1 1 calc R U .
C3 C 0.3213(6) 0.3880(19) 0.7686(7) 0.087(5) Uani 1 1 d . . .
H3 H 0.332719 0.333832 0.809320 0.104 Uiso 1 1 calc R U .
C4 C 0.2772(6) 0.4650(19) 0.7606(7) 0.092(5) Uani 1 1 d . . .
H4 H 0.259056 0.460664 0.794732 0.111 Uiso 1 1 calc R U .
O3 O 0.5200(8) 0.492(4) 0.267(2) 0.430(19) Uani 1 1 d . . .
C14 C 0.3470(5) 1.1776(19) 0.3761(10) 0.097(5) Uani 1 1 d . . .
H14 H 0.325588 1.254820 0.387283 0.116 Uiso 1 1 calc R U .
C15 C 0.3709(8) 1.203(3) 0.3207(9) 0.121(7) Uani 1 1 d . . .
H15 H 0.363821 1.297065 0.294179 0.145 Uiso 1 1 calc R U .
C17 C 0.4149(6) 0.945(2) 0.3434(8) 0.107(6) Uani 1 1 d . . .
H17 H 0.437116 0.868952 0.333576 0.128 Uiso 1 1 calc R U .
C16 C 0.4050(8) 1.092(3) 0.3046(9) 0.128(7) Uani 1 1 d . . .
H16 H 0.420936 1.113944 0.269057 0.154 Uiso 1 1 calc R U .
C13 C 0.3569(5) 1.0282(17) 0.4144(7) 0.079(4) Uani 1 1 d . . .
H13 H 0.341325 1.006258 0.450303 0.095 Uiso 1 1 calc R U .
O2 O 0.500000 0.821(8) 0.250000 0.59(4) Uani 1 2 d S T P
O1 O 0.3211(3) 0.8743(9) 0.5567(4) 0.060(2) Uani 1 1 d . . .
C18 C 0.3269(5) 0.9882(16) 0.6135(7) 0.098(5) Uani 1 1 d . . .
H18A H 0.312001 0.943733 0.648777 0.147 Uiso 1 1 calc R U .
H18B H 0.312224 1.091112 0.598526 0.147 Uiso 1 1 calc R U .
H18C H 0.360482 1.004843 0.630790 0.147 Uiso 1 1 calc R U .
H1A H 0.292(4) 0.861(15) 0.540(6) 0.09(5) Uiso 1 1 d . . .

loop_
_atom_site_aniso_label
_atom_site_aniso_U_11
_atom_site_aniso_U_22
_atom_site_aniso_U_33
_atom_site_aniso_U_23
_atom_site_aniso_U_13
_atom_site_aniso_U_12
Ni01 0.0528(9) 0.0476(10) 0.0502(9) -0.0027(8) 0.0037(7) 0.0046(8)
Cl1 0.0535(18) 0.077(2) 0.0583(18) -0.0158(17) 0.0027(15) 0.0038(17)
Cl2 0.0579(18) 0.067(2) 0.0700(19) -0.0157(19) 0.0001(16) -0.0012(18)
N1 0.053(6) 0.048(7) 0.051(6) -0.003(5) 0.002(5) 0.006(5)
N2 0.078(7) 0.032(6) 0.060(6) -0.009(5) 0.009(6) -0.007(6)
N3 0.036(5) 0.055(7) 0.064(6) -0.005(6) 0.004(5) 0.000(5)
N5 0.060(7) 0.058(8) 0.057(7) -0.002(6) -0.001(5) -0.021(6)
N4 0.057(7) 0.084(9) 0.049(6) -0.003(7) 0.006(5) -0.016(7)
C7 0.037(7) 0.032(8) 0.070(8) -0.008(7) -0.003(6) 0.004(6)
C1 0.065(8) 0.048(8) 0.056(8) 0.004(7) 0.007(7) 0.004(7)
C10 0.053(8) 0.064(10) 0.071(9) -0.032(8) 0.018(7) 0.002(7)
C11 0.032(7) 0.078(11) 0.047(7) -0.020(8) 0.006(6) -0.014(7)
C6 0.063(8) 0.070(10) 0.054(8) 0.021(7) 0.013(7) 0.012(8)
C8 0.051(8) 0.052(10) 0.092(10) -0.002(8) 0.005(8) 0.003(7)
C12 0.079(10) 0.061(11) 0.053(8) -0.002(8) -0.010(8) -0.007(9)
C2 0.061(8) 0.068(10) 0.071(9) 0.015(8) -0.003(7) 0.007(7)
C9 0.063(9) 0.037(9) 0.121(13) -0.013(9) 0.006(9) 0.005(7)
C5 0.081(10) 0.074(11) 0.083(10) 0.000(9) 0.015(9) 0.012(9)
C3 0.091(11) 0.118(14) 0.056(9) 0.020(9) 0.023(9) 0.009(11)
C4 0.104(13) 0.116(14) 0.066(10) 0.010(10) 0.041(9) 0.001(11)
O3 0.22(3) 0.59(5) 0.44(5) 0.14(4) -0.02(3) -0.07(3)
C14 0.073(10) 0.070(11) 0.130(14) 0.027(12) -0.025(10) -0.005(9)
C15 0.150(19) 0.101(17) 0.090(14) 0.020(13) -0.031(13) -0.039(14)
C17 0.154(15) 0.080(13) 0.075(10) -0.001(10) -0.007(11) -0.029(12)
C16 0.20(2) 0.098(16) 0.093(13) 0.023(13) 0.038(14) -0.040(15)
C13 0.083(10) 0.055(10) 0.094(11) 0.018(9) 0.001(8) -0.012(9)
O2 0.64(9) 0.47(8) 0.71(10) 0.000 0.22(8) 0.000
O1 0.051(5) 0.052(6) 0.074(6) -0.018(5) 0.006(5) 0.006(5)
C18 0.090(10) 0.084(11) 0.117(11) -0.048(10) 0.010(9) -0.003(9)

loop_
_atom_type_symbol
_atom_type_description
_atom_type_scat_dispersion_real
_atom_type_scat_dispersion_imag
_atom_type_scat_source
C C 0.0033 0.0016 'International Tables Vol C Tables 4.2.6.8 and 6.1.1.4'
H H 0.0000 0.0000 'International Tables Vol C Tables 4.2.6.8 and 6.1.1.4'
N N 0.0061 0.0033 'International Tables Vol C Tables 4.2.6.8 and 6.1.1.4'
O O 0.0106 0.0060 'International Tables Vol C Tables 4.2.6.8 and 6.1.1.4'
Ni Ni 0.3393 1.1124 'International Tables Vol C Tables 4.2.6.8 and 6.1.1.4'
Cl Cl 0.1484 0.1585 'International Tables Vol C Tables 4.2.6.8 and 6.1.1.4'

loop_
_geom_angle_atom_site_label_1
_geom_angle_atom_site_label_2
_geom_angle_atom_site_label_3
_geom_angle
N3 Ni01 O1 179.4(4)
N3 Ni01 N1 74.4(4)
O1 Ni01 N1 105.0(4)
N3 Ni01 N5 72.0(4)
O1 Ni01 N5 108.6(4)
N1 Ni01 N5 146.3(4)
N3 Ni01 Cl2 90.0(2)
O1 Ni01 Cl2 90.3(3)
N1 Ni01 Cl2 91.7(2)
N5 Ni01 Cl2 90.7(2)
N3 Ni01 Cl1 95.1(2)
O1 Ni01 Cl1 84.7(3)
N1 Ni01 Cl1 92.5(2)
N5 Ni01 Cl1 88.1(2)
Cl2 Ni01 Cl1 174.16(13)
N2 N1 C1 113.8(10)
N2 N1 Ni01 116.3(8)
C1 N1 Ni01 129.6(8)
N1 N2 C7 112.6(10)
C7 N3 C11 118.9(12)
C7 N3 Ni01 119.6(9)
C11 N3 Ni01 121.5(9)
N4 N5 C12 113.4(12)
N4 N5 Ni01 115.0(8)
C12 N5 Ni01 131.6(10)
N5 N4 C11 112.2(10)
N3 C7 C8 123.8(13)
N3 C7 N2 116.8(11)
C8 C7 N2 119.3(13)
C6 C1 C2 122.1(12)
C6 C1 N1 116.3(11)
C2 C1 N1 121.6(11)
C9 C10 C11 119.4(13)
C9 C10 H10 120.3
C11 C10 H10 120.3
N3 C11 N4 119.3(12)
N3 C11 C10 119.8(13)
N4 C11 C10 120.8(13)
C1 C6 C5 118.7(11)
C1 C6 H6 120.6
C5 C6 H6 120.6
C9 C8 C7 116.8(14)
C9 C8 H8 121.6
C7 C8 H8 121.6
C13 C12 N5 116.0(15)
C13 C12 C17 122.5(15)
N5 C12 C17 121.5(15)
C3 C2 C1 117.7(12)
C3 C2 H2 121.2
C1 C2 H2 121.2
C10 C9 C8 121.1(14)
C10 C9 H9 119.4
C8 C9 H9 119.4
C4 C5 C6 119.9(13)
C4 C5 H5 120.1
C6 C5 H5 120.1
C2 C3 C4 123.1(13)
C2 C3 H3 118.5
C4 C3 H3 118.5
C3 C4 C5 118.4(13)
C3 C4 H4 120.8
C5 C4 H4 120.8
C15 C14 C13 117.8(18)
C15 C14 H14 121.1
C13 C14 H14 121.1
C16 C15 C14 122.2(19)
C16 C15 H15 118.9
C14 C15 H15 118.9
C12 C17 C16 118.2(18)
C12 C17 H17 120.9
C16 C17 H17 120.9
C15 C16 C17 119(2)
C15 C16 H16 120.3
C17 C16 H16 120.3
C12 C13 C14 119.9(15)
C12 C13 H13 120.1
C14 C13 H13 120.1
C18 O1 Ni01 132.0(7)
C18 O1 H1A 111(9)
Ni01 O1 H1A 113(9)
O1 C18 H18A 109.5
O1 C18 H18B 109.5
H18A C18 H18B 109.5
O1 C18 H18C 109.5
H18A C18 H18C 109.5
H18B C18 H18C 109.5

loop_
_geom_bond_atom_site_label_1
_geom_bond_atom_site_label_2
_geom_bond_distance
_geom_bond_site_symmetry_2
Ni01 N3 2.002(10) .
Ni01 O1 2.092(8) .
Ni01 N1 2.244(10) .
Ni01 N5 2.338(10) .
Ni01 Cl2 2.387(3) .
Ni01 Cl1 2.398(3) .
N1 N2 1.278(11) .
N1 C1 1.451(14) .
N2 C7 1.471(15) .
N3 C7 1.352(13) .
N3 C11 1.357(13) .
N5 N4 1.314(12) .
N5 C12 1.415(15) .
N4 C11 1.404(15) .
C7 C8 1.385(15) .
C1 C6 1.370(14) .
C1 C2 1.413(15) .
C10 C9 1.370(16) .
C10 C11 1.414(15) .
C10 H10 0.9300 .
C6 C5 1.423(16) .
C6 H6 0.9300 .
C8 C9 1.381(17) .
C8 H8 0.9300 .
C12 C13 1.386(17) .
C12 C17 1.423(19) .
C2 C3 1.373(16) .
C2 H2 0.9300 .
C9 H9 0.9300 .
C5 C4 1.413(16) .
C5 H5 0.9300 .
C3 C4 1.382(16) .
C3 H3 0.9300 .
C4 H4 0.9300 .
O3 O3 1.21(4) 2_655
C14 C15 1.42(2) .
C14 C13 1.438(18) .
C14 H14 0.9300 .
C15 C16 1.41(2) .
C15 H15 0.9300 .
C17 C16 1.43(2) .
C17 H17 0.9300 .
C16 H16 0.9300 .
C13 H13 0.9300 .
O1 C18 1.453(13) .
O1 H1A 0.84(11) .
C18 H18A 0.9600 .
C18 H18B 0.9600 .
C18 H18C 0.9600 .
